data_2202763
loop_
_publ_author_name
'Zhang, Xiu-Lian'
'Ren, Chun-Xia'
'Chen, Xiao-Ming'
'Ng, Seik Weng'

_publ_section_title
;
 Aqua{1-[(2-oxidophenyl)iminomethyl]naphthalen-2-olato}pyridinecopper(II)
;
_journal_issue 12
_journal_name_full 'Acta Crystallographica Section E'
_journal_page_first m1176
_journal_page_last m1177
_journal_paper_doi 10.1107/S160053680302631X
_journal_volume 59
_journal_year 2003
_chemical_formula_iupac '[Cu( C17 H11 N O2) (C5 H5 N) (H2 O)]'
_chemical_formula_moiety 'C22 H18 Cu N2 O3'
_chemical_formula_sum 'C22 H18 Cu N2 O3'
_chemical_formula_weight 421.92
_chemical_name_systematic
;
Aqua{1-[(2-oxidophenyl)iminomethyl]naphthalen-2-olato}pyridinecopper(II)
;
_space_group_IT_number 14
_symmetry_cell_setting monoclinic
_symmetry_space_group_name_Hall '-P 2yn'
_symmetry_space_group_name_H-M 'P 1 21/n 1'
_atom_sites_solution_hydrogens geom
_atom_sites_solution_primary direct
_atom_sites_solution_secondary difmap
_audit_creation_method SHELXL-97
_cell_angle_alpha 90
_cell_angle_beta 95.8030(10)
_cell_angle_gamma 90
_cell_formula_units_Z 4
_cell_length_a 16.9470(10)
_cell_length_b 5.5645(4)
_cell_length_c 19.462(2)
_cell_measurement_reflns_used 2530
_cell_measurement_temperature 298(2)
_cell_measurement_theta_max 24.1
_cell_measurement_theta_min 2.4
_cell_volume 1825.9(3)
_computing_cell_refinement SMART
_computing_data_collection 'SMART (Bruker, 2001)'
_computing_data_reduction 'SAINT (Bruker, 2001)'
_computing_molecular_graphics 'ORTEP-II (Johnson, 1976)'
_computing_publication_material 'SHELXL97 (Sheldrick, 1997)'
_computing_structure_refinement 'SHELXL97 (Sheldrick, 1997)'
_computing_structure_solution 'SHELXS97 (Sheldrick, 1997)'
_diffrn_ambient_temperature 298(2)
_diffrn_measured_fraction_theta_full 0.98
_diffrn_measured_fraction_theta_max 0.98
_diffrn_measurement_device_type 'Bruker APEX area-detector diffractometer'
_diffrn_measurement_method '\f and \w scan'
_diffrn_radiation_monochromator graphite
_diffrn_radiation_source 'fine-focus sealed tube'
_diffrn_radiation_type MoK\a
_diffrn_radiation_wavelength 0.71073
_diffrn_reflns_av_R_equivalents 0.035
_diffrn_reflns_av_sigmaI/netI 0.051
_diffrn_reflns_limit_h_max 21
_diffrn_reflns_limit_h_min -17
_diffrn_reflns_limit_k_max 7
_diffrn_reflns_limit_k_min -6
_diffrn_reflns_limit_l_max 25
_diffrn_reflns_limit_l_min -25
_diffrn_reflns_number 10709
_diffrn_reflns_theta_full 27.5
_diffrn_reflns_theta_max 27.50
_diffrn_reflns_theta_min 1.52
_diffrn_standards_decay_% 0
_diffrn_standards_interval_time 0
_diffrn_standards_number 0
_exptl_absorpt_coefficient_mu 1.22
_exptl_absorpt_correction_T_max 0.888
_exptl_absorpt_correction_T_min 0.651
_exptl_absorpt_correction_type multi-scan
_exptl_absorpt_process_details 'SADABS (Sheldrick, 1996)'
_exptl_crystal_colour Green
_exptl_crystal_density_diffrn 1.535
_exptl_crystal_density_method 'not measured'
_exptl_crystal_description Plate
_exptl_crystal_F_000 868
_exptl_crystal_size_max 0.24
_exptl_crystal_size_mid 0.17
_exptl_crystal_size_min 0.03
_refine_diff_density_max 0.43
_refine_diff_density_min -0.43
_refine_ls_extinction_method none
_refine_ls_goodness_of_fit_ref 0.90
_refine_ls_hydrogen_treatment mixed
_refine_ls_matrix_type full
_refine_ls_number_parameters 273
_refine_ls_number_reflns 4087
_refine_ls_number_restraints 21
_refine_ls_restrained_S_all 0.92
_refine_ls_R_factor_all 0.067
_refine_ls_R_factor_gt 0.041
_refine_ls_shift/su_max 0.001
_refine_ls_shift/su_mean <0.001
_refine_ls_structure_factor_coef Fsqd
_refine_ls_weighting_details 'calc w=1/[\s^2^(Fo^2^)+(0.0671P)^2^] where P=(Fo^2^+2Fc^2^)/3'
_refine_ls_weighting_scheme calc
_refine_ls_wR_factor_gt 0.097
_refine_ls_wR_factor_ref 0.117
_reflns_number_gt 2683
_reflns_number_total 4087
_reflns_threshold_expression I>2\s(I)
_cod_data_source_file na6270.cif
_cod_data_source_block I
_cod_depositor_comments
;
The following automatic conversions were performed:
'_symmetry_cell_setting' value 'Monoclinic' changed to 'monoclinic'
according to '/home/saulius/struct/CIF-dictionaries/cif_core.dic'
dictionary named 'cif_core.dic' version 2.4.1 from 2010-06-29.

Automatic conversion script
Id: cif_fix_enum 1527 2010-12-29 10:47:43Z saulius 

The following automatic conversions were performed:

'_geom_bond_publ_flag' tag value 'yee' was replaced with 'yes' value.

Automatic conversion script
Id: cif_fix_values 1646 2011-03-28 12:23:43Z adriana 

The following automatic conversions were performed:

'_symmetry_cell_setting' value 'Monoclinic' changed to 'monoclinic'
according to /home/saulius/struct/CIF-dictionaries/cif_core.dic
dictionary named 'cif_core.dic' version 2.4.1 from
2010-06-29.

'_exptl_absorpt_correction_type' value 'Multi-scan'
changed to 'multi-scan' according to
/home/saulius/struct/CIF-dictionaries/cif_core.dic dictionary named
'cif_core.dic' version 2.4.1 from 2010-06-29.

Automatic conversion script
Id: cif_fix_values 1715 2011-07-08 13:25:40Z adriana 
;
_cod_original_cell_volume 1825.9(2)
_cod_original_sg_symbol_H-M 'P 21/n'
_cod_database_code 2202763
_cod_database_fobs_code 2202763

loop_
_symmetry_equiv_pos_as_xyz
'x, y, z'
'x+1/2, -y+1/2, z+1/2'
'-x, -y, -z'
'-x-1/2, y-1/2, -z-1/2'

loop_
_atom_site_label
_atom_site_fract_x
_atom_site_fract_y
_atom_site_fract_z
_atom_site_U_iso_or_equiv
_atom_site_adp_type
_atom_site_calc_flag
_atom_site_refinement_flags
_atom_site_occupancy
_atom_site_disorder_assembly
_atom_site_disorder_group
_atom_site_type_symbol
Cu1 0.58284(2) 0.51153(6) 0.71574(2) 0.03610(10) Uani d . 1 . . Cu
O1 0.51840(10) 0.7577(4) 0.66990(10) 0.0440(5) Uani d . 1 A . O
O2 0.63870(10) 0.2489(4) 0.76640(10) 0.0398(5) Uani d . 1 A . O
O1w 0.6929(2) 0.7807(4) 0.7328(2) 0.0543(6) Uani d D 1 A . O
N1 0.54620(10) 0.5926(5) 0.80420(10) 0.0348(6) Uani d . 1 A . N
N2 0.61330(10) 0.3985(5) 0.62290(10) 0.0405(6) Uani d PD 1 A 1 N
C1 0.4743(2) 0.9171(6) 0.6973(2) 0.0379(7) Uani d . 1 . . C
C2 0.4385(2) 1.0959(6) 0.6512(2) 0.0453(8) Uani d . 1 A . C
C3 0.3912(2) 1.2689(6) 0.6733(2) 0.0493(8) Uani d . 1 . . C
C4 0.3738(2) 1.2831(5) 0.7429(2) 0.0395(7) Uani d . 1 A . C
C5 0.3231(2) 1.4631(6) 0.7645(2) 0.0496(9) Uani d . 1 . . C
C6 0.3071(2) 1.4786(6) 0.8309(2) 0.0566(9) Uani d . 1 A . C
C7 0.3407(2) 1.3134(7) 0.8781(2) 0.0600(10) Uani d . 1 . . C
C8 0.3903(2) 1.1352(7) 0.8586(2) 0.0533(9) Uani d . 1 A . C
C9 0.4088(2) 1.1129(6) 0.7902(2) 0.0376(7) Uani d . 1 . . C
C10 0.4610(2) 0.9285(5) 0.7673(2) 0.0358(7) Uani d . 1 A . C
C11 0.4976(2) 0.7638(6) 0.8162(2) 0.0385(7) Uani d . 1 . . C
C12 0.5799(2) 0.4385(5) 0.8571(2) 0.0374(7) Uani d . 1 . . C
C13 0.5701(2) 0.4555(6) 0.9271(2) 0.0519(9) Uani d . 1 A . C
C14 0.6050(2) 0.2877(7) 0.9730(2) 0.0600(10) Uani d . 1 . . C
C15 0.6493(2) 0.1049(7) 0.9492(2) 0.0564(9) Uani d . 1 A . C
C16 0.6612(2) 0.0880(6) 0.8807(2) 0.0495(8) Uani d . 1 . . C
C17 0.6276(2) 0.2565(5) 0.8333(2) 0.0369(7) Uani d . 1 A . C
C18 0.6741(3) 0.2400(10) 0.6165(3) 0.052(2) Uani d PD 0.50 A 1 C
C19 0.6972(4) 0.1610(10) 0.5538(3) 0.063(2) Uani d PD 0.50 A 1 C
C20 0.6563(2) 0.2585(7) 0.4951(2) 0.0710(10) Uani d PD 1 A 1 C
C21 0.5868(4) 0.389(2) 0.4967(3) 0.062(2) Uani d PD 0.50 A 1 C
C22 0.5704(4) 0.4670(10) 0.5614(2) 0.0510(10) Uani d PD 0.50 A 1 C
C18' 0.6365(5) 0.1677(8) 0.6124(3) 0.052(2) Uani d PD 0.50 A 2 C
C19' 0.6628(5) 0.1020(10) 0.5500(3) 0.063(2) Uani d PD 0.50 A 2 C
C21' 0.6428(4) 0.5054(9) 0.5096(3) 0.062(2) Uani d PD 0.50 A 2 C
C22' 0.6207(4) 0.5727(9) 0.5739(3) 0.0510(10) Uani d PD 0.50 A 2 C
H1w1 0.674(2) 0.913(4) 0.744(2) 0.10(2) Uiso d D 1 . . H
H1w2 0.7420(10) 0.792(6) 0.731(2) 0.080(10) Uiso d D 1 . . H
H2 0.4480 1.0928 0.6049 0.054 Uiso calc R 1 . . H
H3 0.3693 1.3823 0.6418 0.059 Uiso calc R 1 A . H
H5 0.3003 1.5730 0.7324 0.060 Uiso calc R 1 A . H
H6 0.2740 1.5988 0.8446 0.068 Uiso calc R 1 . . H
H7 0.3295 1.3225 0.9238 0.072 Uiso calc R 1 A . H
H8 0.4120 1.0268 0.8917 0.064 Uiso calc R 1 . . H
H11 0.4855 0.7804 0.8615 0.046 Uiso calc R 1 A . H
H13 0.5401 0.5798 0.9431 0.062 Uiso calc R 1 . . H
H14 0.5985 0.2987 1.0197 0.072 Uiso calc R 1 A . H
H15 0.6716 -0.0097 0.9801 0.068 Uiso calc R 1 . . H
H16 0.6919 -0.0363 0.8657 0.059 Uiso calc R 1 A . H
H18 0.7017 0.1820 0.6568 0.062 Uiso calc PR 0.50 A 1 H
H19 0.7377 0.0491 0.5514 0.076 Uiso calc PR 0.50 A 1 H
H20 0.6764 0.2357 0.4529 0.085 Uiso calc PR 1 A 1 H
H21 0.5534 0.4212 0.4569 0.074 Uiso calc PR 0.50 A 1 H
H22 0.5281 0.5720 0.5638 0.061 Uiso calc PR 0.50 A 1 H
H18' 0.6348 0.0543 0.6473 0.062 Uiso calc PR 0.50 A 2 H
H19' 0.6849 -0.0493 0.5452 0.076 Uiso calc PR 0.50 A 2 H
H21' 0.6486 0.6215 0.4761 0.074 Uiso calc PR 0.50 A 2 H
H22' 0.6111 0.7331 0.5835 0.061 Uiso calc PR 0.50 A 2 H

loop_
_atom_site_aniso_label
_atom_site_aniso_U_11
_atom_site_aniso_U_22
_atom_site_aniso_U_33
_atom_site_aniso_U_12
_atom_site_aniso_U_13
_atom_site_aniso_U_23
Cu1 0.0391(2) 0.0379(2) 0.0319(2) 0.0026(2) 0.00690(10) 0.0011(2)
O1 0.0480(10) 0.0490(10) 0.0360(10) 0.0110(10) 0.0070(10) 0.0050(10)
O2 0.0480(10) 0.0380(10) 0.0350(10) 0.0090(10) 0.0090(10) 0.0010(10)
O1w 0.045(2) 0.041(2) 0.080(2) -0.0050(10) 0.0170(10) -0.0130(10)
N1 0.0330(10) 0.0390(10) 0.0330(10) 0.0040(10) 0.0050(10) 0.0030(10)
N2 0.042(2) 0.044(2) 0.0360(10) -0.0050(10) 0.0060(10) 0.0000(10)
C1 0.033(2) 0.038(2) 0.042(2) -0.0040(10) 0.0030(10) 0.0040(10)
C2 0.046(2) 0.050(2) 0.039(2) 0.002(2) 0.001(2) 0.008(2)
C3 0.046(2) 0.049(2) 0.052(2) 0.003(2) -0.002(2) 0.016(2)
C4 0.031(2) 0.036(2) 0.051(2) -0.0020(10) 0.0010(10) 0.0050(10)
C5 0.043(2) 0.037(2) 0.067(2) 0.007(2) 0.000(2) 0.009(2)
C6 0.053(2) 0.047(2) 0.071(3) 0.013(2) 0.009(2) -0.001(2)
C7 0.068(3) 0.060(2) 0.055(2) 0.020(2) 0.017(2) 0.000(2)
C8 0.061(2) 0.052(2) 0.048(2) 0.016(2) 0.012(2) 0.006(2)
C9 0.033(2) 0.034(2) 0.047(2) -0.0030(10) 0.0040(10) 0.0020(10)
C10 0.030(2) 0.038(2) 0.040(2) -0.0010(10) 0.0040(10) 0.0050(10)
C11 0.039(2) 0.044(2) 0.034(2) 0.0030(10) 0.0080(10) 0.0010(10)
C12 0.038(2) 0.040(2) 0.035(2) 0.0030(10) 0.0070(10) 0.0040(10)
C13 0.058(2) 0.059(2) 0.041(2) 0.022(2) 0.015(2) 0.008(2)
C14 0.072(3) 0.074(3) 0.035(2) 0.021(2) 0.012(2) 0.012(2)
C15 0.067(2) 0.058(2) 0.044(2) 0.018(2) 0.005(2) 0.015(2)
C16 0.058(2) 0.045(2) 0.047(2) 0.016(2) 0.010(2) 0.006(2)
C17 0.036(2) 0.037(2) 0.038(2) -0.0020(10) 0.0060(10) 0.0030(10)
C18 0.073(5) 0.039(3) 0.046(2) -0.005(3) 0.018(3) -0.002(2)
C19 0.081(6) 0.040(4) 0.074(3) -0.011(4) 0.035(4) -0.012(3)
C20 0.079(3) 0.092(3) 0.043(2) 0.000(2) 0.017(2) -0.014(2)
C21 0.059(3) 0.093(5) 0.035(2) 0.009(3) 0.009(3) 0.001(3)
C22 0.057(3) 0.055(4) 0.040(3) 0.004(2) 0.008(3) 0.002(2)
C18' 0.073(5) 0.039(3) 0.046(2) -0.005(3) 0.018(3) -0.002(2)
C19' 0.081(6) 0.040(4) 0.074(3) -0.011(4) 0.035(4) -0.012(3)
C21' 0.059(3) 0.093(5) 0.035(2) 0.009(3) 0.009(3) 0.001(3)
C22' 0.057(3) 0.055(4) 0.040(3) 0.004(2) 0.008(3) 0.002(2)

loop_
_atom_type_symbol
_atom_type_description
_atom_type_scat_dispersion_real
_atom_type_scat_dispersion_imag
_atom_type_scat_source
C C 0.0033 0.0016 'International Tables Vol C Tables 4.2.6.8 and 6.1.1.4'
H H 0.0000 0.0000 'International Tables Vol C Tables 4.2.6.8 and 6.1.1.4'
N N 0.0061 0.0033 'International Tables Vol C Tables 4.2.6.8 and 6.1.1.4'
O O 0.0106 0.0060 'International Tables Vol C Tables 4.2.6.8 and 6.1.1.4'
Cu Cu 0.3201 1.2651 'International Tables Vol C Tables 4.2.6.8 and 6.1.1.4'

loop_
_geom_angle_atom_site_label_1
_geom_angle_atom_site_label_2
_geom_angle_atom_site_label_3
_geom_angle
_geom_angle_publ_flag
O1 Cu1 O2 174.10(10) yes
O1 Cu1 O1w 91.00(10) yes
O1 Cu1 N2 89.50(10) yes
O1 Cu1 N1 91.70(10) yes
O2 Cu1 N1 84.70(10) yes
O2 Cu1 N2 93.60(10) yes
O2 Cu1 O1w 93.90(10) yes
O1w Cu1 N1 92.70(10) yes
O1w Cu1 N2 93.00(10) yes
N1 Cu1 N2 174.20(10) yes
C1 O1 Cu1 128.1(2) no
C17 O2 Cu1 111.1(2) no
C11 N1 C12 122.1(3) no
C11 N1 Cu1 126.6(2) no
C12 N1 Cu1 111.3(2) no
C18 N2 C22 115.6(4) no
C18 N2 Cu1 122.7(3) no
C22 N2 Cu1 121.5(3) no
O1 C1 C10 125.5(3) no
O1 C1 C2 116.0(3) no
C10 C1 C2 118.5(3) no
C3 C2 C1 121.5(3) no
C2 C3 C4 122.1(3) no
C9 C4 C5 120.8(3) no
C9 C4 C3 118.2(3) no
C5 C4 C3 121.0(3) no
C6 C5 C4 121.2(3) no
C5 C6 C7 119.0(3) no
C8 C7 C6 121.2(3) no
C7 C8 C9 121.7(3) no
C8 C9 C4 116.1(3) no
C8 C9 C10 123.7(3) no
C4 C9 C10 120.2(3) no
C1 C10 C11 121.3(3) no
C1 C10 C9 119.4(3) no
C11 C10 C9 119.3(3) no
N1 C11 C10 126.7(3) no
C13 C12 C17 120.1(3) no
C13 C12 N1 126.3(3) no
C17 C12 N1 113.5(3) no
C14 C13 C12 120.0(3) no
C15 C14 C13 119.8(3) no
C14 C15 C16 121.2(3) no
C15 C16 C17 120.4(3) no
O2 C17 C16 122.3(3) no
O2 C17 C12 119.2(3) no
C16 C17 C12 118.5(3) no
N2 C18 C19 124.3(5) no
C20 C19 C18 115.9(5) no
C21 C20 C19 122.8(4) no
C21 C22 N2 124.0(5) no
Cu1 O1w H1w1 105(2) no
Cu1 O1w H1w2 144(2) no
H1w1 O1w H1w2 111(2) no
C3 C2 H2 119.3 no
C1 C2 H2 119.3 no
C2 C3 H3 118.9 no
C4 C3 H3 118.9 no
C6 C5 H5 119.4 no
C4 C5 H5 119.4 no
C5 C6 H6 120.5 no
C7 C6 H6 120.5 no
C8 C7 H7 119.4 no
C6 C7 H7 119.4 no
C7 C8 H8 119.2 no
C9 C8 H8 119.2 no
N1 C11 H11 116.7 no
C10 C11 H11 116.7 no
C14 C13 H13 120.0 no
C12 C13 H13 120.0 no
C15 C14 H14 120.1 no
C13 C14 H14 120.1 no
C14 C15 H15 119.4 no
C16 C15 H15 119.4 no
C15 C16 H16 119.8 no
C17 C16 H16 119.8 no
N2 C18 H18 117.8 no
C19 C18 H18 117.8 no
C20 C19 H19 122.1 no
C18 C19 H19 122.1 no
C21 C20 H20 118.6 no
C19 C20 H20 118.6 no
C20 C21 H21 122.1 no
C22 C21 H21 122.1 no
C21 C22 H22 118.0 no
N2 C22 H22 118.0 no
C19' C18' H18' 119.9 no
C18' C19' H19' 119.8 no
C22' C21' H21' 120.0 no
C21' C22' H22' 120.5 no

loop_
_geom_bond_atom_site_label_1
_geom_bond_atom_site_label_2
_geom_bond_site_symmetry_2
_geom_bond_distance
_geom_bond_publ_flag
Cu1 O1 . 1.915(2) yes
Cu1 O2 . 1.953(2) yes
Cu1 O1w . 2.389(2) yes
Cu1 N1 . 1.941(2) yes
Cu1 N2 . 2.030(2) yes
O1 C1 . 1.308(4) no
O2 C17 . 1.335(3) no
N1 C11 . 1.296(4) no
N1 C12 . 1.415(4) no
N2 C18 . 1.370(4) no
N2 C22 . 1.389(4) no
C1 C10 . 1.404(4) no
C1 C2 . 1.434(4) no
C2 C3 . 1.351(5) no
C3 C4 . 1.418(4) no
C4 C9 . 1.409(4) no
C4 C5 . 1.412(4) no
C5 C6 . 1.348(5) no
C6 C7 . 1.381(5) no
C7 C8 . 1.378(5) no
C8 C9 . 1.405(4) no
C9 C10 . 1.453(4) no
C10 C11 . 1.418(4) no
C12 C13 . 1.392(4) no
C12 C17 . 1.404(4) no
C13 C14 . 1.382(4) no
C15 C16 . 1.373(4) no
C16 C17 . 1.396(4) no
C18 C19 . 1.392(4) no
C19 C20 . 1.385(4) no
C20 C21 . 1.385(4) no
C21 C22 . 1.388(4) no
C18' C19' . 1.384(4) no
C21' C22' . 1.393(4) no
O1w H1w1 . 0.840(10) no
O1w H1w2 . 0.840(10) no
C2 H2 . 0.93 no
C3 H3 . 0.93 no
C5 H5 . 0.93 no
C6 H6 . 0.93 no
C7 H7 . 0.93 no
C8 H8 . 0.93 no
C11 H11 . 0.93 no
C13 H13 . 0.93 no
C14 H14 . 0.93 no
C15 H15 . 0.93 no
C16 H16 . 0.93 no
C18 H18 . 0.93 no
C19 H19 . 0.93 no
C20 H20 . 0.93 no
C21 H21 . 0.93 no
C22 H22 . 0.93 no
C18' H18' . 0.93 no
C19' H19' . 0.93 no
C21' H21' . 0.93 no
C22' H22' . 0.93 no

loop_
_geom_hbond_atom_site_label_D
_geom_hbond_atom_site_label_H
_geom_hbond_atom_site_label_A
_geom_hbond_site_symmetry_A
_geom_hbond_distance_DH
_geom_hbond_distance_HA
_geom_hbond_distance_DA
_geom_hbond_angle_DHA
_geom_hbond_publ_flag
O1w H1w1 O2 1_565 0.84(3) 2.02(2) 2.860(3) 173(4) yes
O1w H1w2 O2 4_767 0.84(3) 2.03(2) 2.858(3) 168(3) yes

loop_
_geom_torsion_atom_site_label_1
_geom_torsion_atom_site_label_2
_geom_torsion_atom_site_label_3
_geom_torsion_atom_site_label_4
_geom_torsion
_geom_torsion_publ_flag
N1 Cu1 O1 C1 4.3(3) no
N2 Cu1 O1 C1 178.6(3) no
O1w Cu1 O1 C1 -88.4(3) no
N1 Cu1 O2 C17 -2.0(2) no
N2 Cu1 O2 C17 -176.4(2) no
O1w Cu1 O2 C17 90.4(2) no
O1 Cu1 N1 C11 -1.9(3) no
O2 Cu1 N1 C11 -177.2(3) no
O1w Cu1 N1 C11 89.1(3) no
O1 Cu1 N1 C12 178.3(2) no
O2 Cu1 N1 C12 3.0(2) no
O1w Cu1 N1 C12 -90.7(2) no
O1 Cu1 N2 C18 167.4(4) no
O2 Cu1 N2 C18 -17.6(4) no
O1w Cu1 N2 C18 76.5(4) no
O1 Cu1 N2 C22 -16.4(4) no
O2 Cu1 N2 C22 158.6(4) no
O1w Cu1 N2 C22 -107.3(4) no
Cu1 O1 C1 C10 -4.8(4) no
Cu1 O1 C1 C2 173.9(2) no
O1 C1 C2 C3 179.5(3) no
C10 C1 C2 C3 -1.8(5) no
C1 C2 C3 C4 -0.3(5) no
C2 C3 C4 C9 1.3(5) no
C2 C3 C4 C5 -178.9(3) no
C9 C4 C5 C6 0.5(5) no
C3 C4 C5 C6 -179.3(3) no
C4 C5 C6 C7 -0.6(5) no
C5 C6 C7 C8 0.4(6) no
C6 C7 C8 C9 -0.2(6) no
C7 C8 C9 C4 0.0(5) no
C7 C8 C9 C10 179.8(3) no
C5 C4 C9 C8 -0.2(4) no
C3 C4 C9 C8 179.6(3) no
C5 C4 C9 C10 -180.0(3) no
C3 C4 C9 C10 -0.2(4) no
O1 C1 C10 C11 1.6(5) no
C2 C1 C10 C11 -177.0(3) no
O1 C1 C10 C9 -178.5(3) no
C2 C1 C10 C9 2.8(4) no
C8 C9 C10 C1 178.3(3) no
C4 C9 C10 C1 -1.9(4) no
C8 C9 C10 C11 -1.8(5) no
C4 C9 C10 C11 178.0(3) no
C12 N1 C11 C10 179.7(3) no
Cu1 N1 C11 C10 -0.1(5) no
C1 C10 C11 N1 0.9(5) no
C9 C10 C11 N1 -178.9(3) no
C11 N1 C12 C13 -3.9(5) no
Cu1 N1 C12 C13 175.9(3) no
C11 N1 C12 C17 176.7(3) no
Cu1 N1 C12 C17 -3.5(3) no
C17 C12 C13 C14 -2.4(5) no
N1 C12 C13 C14 178.3(3) no
C12 C13 C14 C15 0.1(6) no
C13 C14 C15 C16 1.5(6) no
C14 C15 C16 C17 -0.7(6) no
Cu1 O2 C17 C16 179.9(3) no
Cu1 O2 C17 C12 0.5(3) no
C15 C16 C17 O2 179.0(3) no
C15 C16 C17 C12 -1.6(5) no
C13 C12 C17 O2 -177.4(3) no
N1 C12 C17 O2 2.0(4) no
C13 C12 C17 C16 3.2(5) no
N1 C12 C17 C16 -177.5(3) no
C22 N2 C18 C19 4.3(9) no
Cu1 N2 C18 C19 -179.3(5) no
N2 C18 C19 C20 2.0(10) no
C18 C19 C20 C21 -13.0(10) no
C19 C20 C21 C22 15.0(10) no
C20 C21 C22 N2 -8.0(10) no
C18 N2 C22 C21 -1.2(9) no
Cu1 N2 C22 C21 -177.6(6) no
